data_4032426
loop_
_publ_author_name
'Suleymanov, Abdusalom A.'
'Vasilyev, Dmitry V.'
'Novikov, Valentin V.'
'Nelyubina, Yulia V.'
'Perekalin, Dmitry S.'

_publ_section_title
;
 Unpredictable cycloisomerization of 1,11-dien-6-ynes by a common cobalt
 catalyst
;
_journal_name_full 'Beilstein Journal of Organic Chemistry'
_journal_page_first 639
_journal_paper_doi 10.3762/bjoc.13.62
_journal_volume 13
_journal_year 2017
_chemical_formula_moiety 'C24 H28 N2 O4 S2'
_chemical_formula_sum 'C24 H28 N2 O4 S2'
_chemical_formula_weight 472.60
_space_group_crystal_system triclinic
_space_group_IT_number 2
_space_group_name_Hall '-P 1'
_space_group_name_H-M_alt 'P -1'
_symmetry_space_group_name_Hall '-P 1'
_symmetry_space_group_name_H-M 'P -1'
_atom_sites_solution_hydrogens geom
_audit_creation_method SHELXL-2014/6
_cell_angle_alpha 65.335(4)
_cell_angle_beta 79.309(4)
_cell_angle_gamma 86.703(4)
_cell_formula_units_Z 2
_cell_length_a 7.5018(12)
_cell_length_b 12.743(2)
_cell_length_c 13.473(2)
_cell_measurement_reflns_used 2004
_cell_measurement_temperature 120(2)
_cell_measurement_theta_max 30
_cell_measurement_theta_min 3
_cell_volume 1149.8(3)
_computing_cell_refinement 'APEX2 (Bruker, 2005)'
_computing_data_collection 'APEX2 (Bruker, 2005)'
_computing_data_reduction 'APEX2 (Bruker, 2005)'
_computing_molecular_graphics 'SHELXL-2014/6 (Sheldrick, 2014)'
_computing_publication_material 'SHELXL-2014/6 (Sheldrick, 2014)'
_computing_structure_refinement 'SHELXL-2014/6 (Sheldrick, 2014)'
_computing_structure_solution 'SHELXL-2014/6 (Sheldrick, 2014)'
_diffrn_ambient_temperature 120(2)
_diffrn_measured_fraction_theta_full 1.000
_diffrn_measured_fraction_theta_max 1.000
_diffrn_measurement_device_type 'Bruker SMART APEX2 CCD area detector'
_diffrn_measurement_method 'phi and omega scans'
_diffrn_radiation_type MoK\a
_diffrn_radiation_wavelength 0.71073
_diffrn_reflns_av_R_equivalents 0.1036
_diffrn_reflns_av_unetI/netI 0.1083
_diffrn_reflns_Laue_measured_fraction_full 1.000
_diffrn_reflns_Laue_measured_fraction_max 1.000
_diffrn_reflns_limit_h_max 9
_diffrn_reflns_limit_h_min -9
_diffrn_reflns_limit_k_max 15
_diffrn_reflns_limit_k_min -15
_diffrn_reflns_limit_l_max 16
_diffrn_reflns_limit_l_min -16
_diffrn_reflns_number 18071
_diffrn_reflns_point_group_measured_fraction_full 1.000
_diffrn_reflns_point_group_measured_fraction_max 1.000
_diffrn_reflns_theta_full 25.242
_diffrn_reflns_theta_max 25.995
_diffrn_reflns_theta_min 1.759
_exptl_absorpt_coefficient_mu 0.266
_exptl_absorpt_correction_T_max 0.7461
_exptl_absorpt_correction_T_min 0.5990
_exptl_absorpt_correction_type multi-scan
_exptl_absorpt_process_details 'APEX2 (Bruker, 2005)'
_exptl_crystal_colour colorless
_exptl_crystal_density_diffrn 1.365
_exptl_crystal_description prism
_exptl_crystal_F_000 500
_exptl_crystal_size_max 0.300
_exptl_crystal_size_mid 0.250
_exptl_crystal_size_min 0.150
_refine_diff_density_max 1.026
_refine_diff_density_min -0.417
_refine_diff_density_rms 0.093
_refine_ls_extinction_method none
_refine_ls_goodness_of_fit_ref 1.078
_refine_ls_hydrogen_treatment constr
_refine_ls_matrix_type full
_refine_ls_number_parameters 291
_refine_ls_number_reflns 4520
_refine_ls_number_restraints 0
_refine_ls_restrained_S_all 1.078
_refine_ls_R_factor_all 0.1401
_refine_ls_R_factor_gt 0.0822
_refine_ls_shift/su_max 0.004
_refine_ls_shift/su_mean 0.000
_refine_ls_structure_factor_coef Fsqd
_refine_ls_weighting_details 'w=1/[\s^2^(Fo^2^)+(0.1000P)^2^] where P=(Fo^2^+2Fc^2^)/3'
_refine_ls_weighting_scheme calc
_refine_ls_wR_factor_gt 0.1841
_refine_ls_wR_factor_ref 0.2060
_reflns_Friedel_coverage 0.000
_reflns_number_gt 2614
_reflns_number_total 4520
_reflns_threshold_expression 'I > 2\s(I)'
_cod_data_source_file 2b.cif
_cod_data_source_block 2b
_cod_original_cell_volume 1149.9(3)
_cod_database_code 4032426
_shelx_space_group_comment
;
The symmetry employed for this shelxl refinement is uniquely defined
by the following loop, which should always be used as a source of
symmetry information in preference to the above space-group names.
They are only intended as comments.
;
_shelx_estimated_absorpt_t_min 0.925
_shelx_estimated_absorpt_t_max 0.961
_shelxl_version_number 2014/6

loop_
_space_group_symop_operation_xyz
'x, y, z'
'-x, -y, -z'

loop_
_atom_site_label
_atom_site_type_symbol
_atom_site_fract_x
_atom_site_fract_y
_atom_site_fract_z
_atom_site_U_iso_or_equiv
_atom_site_adp_type
_atom_site_occupancy
_atom_site_site_symmetry_order
_atom_site_calc_flag
_atom_site_refinement_flags_posn
_atom_site_refinement_flags_adp
S1 S 0.56979(16) 0.09211(11) 0.27924(10) 0.0371(4) Uani 1 1 d . .
S2 S 0.27176(15) 0.41033(9) 0.72404(9) 0.0263(3) Uani 1 1 d . .
O1 O 0.4965(4) 0.0088(3) 0.2505(3) 0.0441(9) Uani 1 1 d . .
O2 O 0.7300(4) 0.0660(3) 0.3292(3) 0.0464(9) Uani 1 1 d . .
O3 O 0.1520(4) 0.4926(2) 0.7478(2) 0.0374(8) Uani 1 1 d . .
O4 O 0.4628(4) 0.4342(3) 0.6929(2) 0.0331(8) Uani 1 1 d . .
N1 N 0.4089(5) 0.1152(4) 0.3663(3) 0.0412(11) Uani 1 1 d . .
N2 N 0.2082(5) 0.3922(3) 0.6222(3) 0.0249(8) Uani 1 1 d . .
C1 C 0.2607(6) 0.2181(5) 0.4646(4) 0.0437(14) Uani 1 1 d . .
C2 C 0.4475(7) 0.1849(5) 0.4260(5) 0.0537(16) Uani 1 1 d . .
H2A H 0.5241 0.2539 0.3756 0.064 Uiso 1 1 calc R U
H2B H 0.5080 0.1383 0.4895 0.064 Uiso 1 1 calc R U
C3 C 0.2199(6) 0.1286(4) 0.3488(4) 0.0391(12) Uani 1 1 d . .
H3A H 0.1717 0.0562 0.3523 0.047 Uiso 1 1 calc R U
H3B H 0.2109 0.1917 0.2756 0.047 Uiso 1 1 calc R U
C4 C 0.1179(7) 0.1569(6) 0.4401(5) 0.0658(19) Uani 1 1 d . .
H4A H 0.1027 0.0802 0.5053 0.079 Uiso 1 1 calc R U
C5 C -0.0565(7) 0.2036(6) 0.4467(5) 0.0672(19) Uani 1 1 d . .
H5A H -0.1452 0.1439 0.4564 0.081 Uiso 1 1 calc R U
H5B H -0.0622 0.2690 0.3744 0.081 Uiso 1 1 calc R U
C6 C -0.1184(6) 0.2456(4) 0.5360(4) 0.0333(11) Uani 1 1 d . .
H6A H -0.1389 0.1787 0.6092 0.040 Uiso 1 1 calc R U
H6B H -0.2350 0.2854 0.5247 0.040 Uiso 1 1 calc R U
C7 C 0.0203(7) 0.3277(5) 0.5355(4) 0.0484(14) Uani 1 1 d . .
H7A H 0.0061 0.4047 0.4741 0.058 Uiso 1 1 calc R U
C8 C 0.0208(6) 0.3475(4) 0.6388(4) 0.0300(11) Uani 1 1 d . .
H8A H -0.0706 0.4047 0.6448 0.036 Uiso 1 1 calc R U
H8B H -0.0042 0.2745 0.7065 0.036 Uiso 1 1 calc R U
C9 C 0.3390(6) 0.3463(4) 0.5529(3) 0.0289(11) Uani 1 1 d . .
H9A H 0.4196 0.2890 0.5978 0.035 Uiso 1 1 calc R U
H9B H 0.4140 0.4093 0.4905 0.035 Uiso 1 1 calc R U
C10 C 0.2158(6) 0.2911(4) 0.5121(4) 0.0320(11) Uani 1 1 d . .
C11 C 0.6176(5) 0.2223(4) 0.1576(4) 0.0304(11) Uani 1 1 d . .
C12 C 0.7219(6) 0.3097(4) 0.1574(4) 0.0378(12) Uani 1 1 d . .
H12A H 0.7692 0.2993 0.2215 0.045 Uiso 1 1 calc R U
C13 C 0.7557(6) 0.4117(4) 0.0627(4) 0.0391(13) Uani 1 1 d . .
H13A H 0.8244 0.4716 0.0635 0.047 Uiso 1 1 calc R U
C14 C 0.6919(6) 0.4291(4) -0.0337(4) 0.0390(12) Uani 1 1 d . .
C15 C 0.5891(6) 0.3404(4) -0.0324(4) 0.0386(12) Uani 1 1 d . .
H15A H 0.5449 0.3502 -0.0973 0.046 Uiso 1 1 calc R U
C16 C 0.5505(6) 0.2382(4) 0.0622(4) 0.0349(12) Uani 1 1 d . .
H16A H 0.4787 0.1792 0.0622 0.042 Uiso 1 1 calc R U
C17 C 0.7331(7) 0.5389(5) -0.1369(4) 0.0551(15) Uani 1 1 d . .
H17A H 0.6667 0.5382 -0.1928 0.083 Uiso 1 1 calc R U
H17B H 0.8637 0.5452 -0.1661 0.083 Uiso 1 1 calc R U
H17C H 0.6958 0.6050 -0.1193 0.083 Uiso 1 1 calc R U
C18 C 0.2337(5) 0.2769(3) 0.8440(3) 0.0198(9) Uani 1 1 d . .
C19 C 0.1059(6) 0.2698(4) 0.9352(3) 0.0292(11) Uani 1 1 d . .
H19A H 0.0375 0.3354 0.9337 0.035 Uiso 1 1 calc R U
C20 C 0.0790(6) 0.1658(4) 1.0291(4) 0.0330(11) Uani 1 1 d . .
H20A H -0.0071 0.1613 1.0922 0.040 Uiso 1 1 calc R U
C21 C 0.1754(6) 0.0684(4) 1.0323(3) 0.0280(11) Uani 1 1 d . .
C22 C 0.3008(6) 0.0770(4) 0.9386(4) 0.0313(11) Uani 1 1 d . .
H22A H 0.3654 0.0106 0.9388 0.038 Uiso 1 1 calc R U
C23 C 0.3327(6) 0.1802(4) 0.8454(3) 0.0270(10) Uani 1 1 d . .
H23A H 0.4211 0.1853 0.7831 0.032 Uiso 1 1 calc R U
C24 C 0.1456(7) -0.0453(4) 1.1359(4) 0.0431(13) Uani 1 1 d . .
H24A H 0.1516 -0.1098 1.1139 0.065 Uiso 1 1 calc R U
H24B H 0.0261 -0.0458 1.1804 0.065 Uiso 1 1 calc R U
H24C H 0.2399 -0.0531 1.1800 0.065 Uiso 1 1 calc R U

loop_
_atom_site_aniso_label
_atom_site_aniso_U_11
_atom_site_aniso_U_22
_atom_site_aniso_U_33
_atom_site_aniso_U_23
_atom_site_aniso_U_13
_atom_site_aniso_U_12
S1 0.0369(7) 0.0473(8) 0.0459(8) -0.0371(7) -0.0109(6) 0.0073(6)
S2 0.0396(7) 0.0186(6) 0.0256(6) -0.0139(5) -0.0057(5) -0.0005(5)
O1 0.054(2) 0.045(2) 0.049(2) -0.0350(19) -0.0076(16) 0.0010(17)
O2 0.041(2) 0.062(2) 0.057(2) -0.042(2) -0.0188(17) 0.0185(17)
O3 0.064(2) 0.0204(17) 0.0338(19) -0.0170(15) -0.0109(15) 0.0081(15)
O4 0.042(2) 0.0332(19) 0.0299(17) -0.0174(15) -0.0061(14) -0.0102(15)
N1 0.034(2) 0.062(3) 0.050(3) -0.045(2) -0.0098(19) 0.003(2)
N2 0.035(2) 0.021(2) 0.0220(19) -0.0117(17) -0.0052(15) -0.0003(16)
C1 0.029(3) 0.073(4) 0.055(3) -0.052(3) -0.005(2) -0.003(3)
C2 0.036(3) 0.090(4) 0.072(4) -0.071(4) -0.009(3) 0.001(3)
C3 0.033(3) 0.051(3) 0.055(3) -0.042(3) -0.010(2) -0.001(2)
C4 0.037(3) 0.111(5) 0.101(5) -0.092(5) -0.018(3) 0.004(3)
C5 0.040(4) 0.090(5) 0.110(5) -0.082(5) -0.003(3) -0.010(3)
C6 0.027(3) 0.041(3) 0.040(3) -0.024(2) -0.007(2) -0.001(2)
C7 0.044(3) 0.058(4) 0.054(3) -0.034(3) -0.008(3) 0.002(3)
C8 0.028(3) 0.031(3) 0.034(3) -0.016(2) -0.0075(19) 0.005(2)
C9 0.030(3) 0.033(3) 0.027(2) -0.018(2) 0.0034(19) -0.009(2)
C10 0.025(3) 0.045(3) 0.032(3) -0.024(2) 0.0027(19) -0.012(2)
C11 0.020(2) 0.039(3) 0.052(3) -0.039(3) -0.007(2) 0.011(2)
C12 0.023(3) 0.056(3) 0.059(3) -0.047(3) -0.010(2) 0.009(2)
C13 0.021(3) 0.047(3) 0.066(4) -0.042(3) -0.001(2) -0.001(2)
C14 0.020(3) 0.042(3) 0.059(3) -0.030(3) 0.005(2) 0.011(2)
C15 0.028(3) 0.047(3) 0.055(3) -0.031(3) -0.020(2) 0.014(2)
C16 0.028(3) 0.039(3) 0.058(3) -0.037(3) -0.016(2) 0.008(2)
C17 0.035(3) 0.049(4) 0.071(4) -0.021(3) 0.001(3) 0.011(3)
C18 0.027(2) 0.018(2) 0.017(2) -0.0088(19) -0.0051(17) -0.0015(18)
C19 0.024(2) 0.035(3) 0.032(3) -0.019(2) -0.0027(19) 0.005(2)
C20 0.023(3) 0.044(3) 0.028(3) -0.012(2) 0.0003(19) -0.002(2)
C21 0.030(3) 0.030(3) 0.024(2) -0.006(2) -0.0134(19) -0.014(2)
C22 0.044(3) 0.026(3) 0.035(3) -0.020(2) -0.017(2) 0.011(2)
C23 0.034(3) 0.028(3) 0.022(2) -0.016(2) -0.0031(19) 0.004(2)
C24 0.050(3) 0.038(3) 0.033(3) -0.001(2) -0.018(2) -0.014(2)

loop_
_atom_type_symbol
_atom_type_description
_atom_type_scat_dispersion_real
_atom_type_scat_dispersion_imag
_atom_type_scat_source
C C 0.0033 0.0016 'International Tables Vol C Tables 4.2.6.8 and 6.1.1.4'
H H 0.0000 0.0000 'International Tables Vol C Tables 4.2.6.8 and 6.1.1.4'
N N 0.0061 0.0033 'International Tables Vol C Tables 4.2.6.8 and 6.1.1.4'
O O 0.0106 0.0060 'International Tables Vol C Tables 4.2.6.8 and 6.1.1.4'
S S 0.1246 0.1234 'International Tables Vol C Tables 4.2.6.8 and 6.1.1.4'

loop_
_geom_angle_atom_site_label_1
_geom_angle_atom_site_label_2
_geom_angle_atom_site_label_3
_geom_angle
O1 S1 O2 119.8(2)
O1 S1 N1 105.9(2)
O2 S1 N1 107.03(19)
O1 S1 C11 108.2(2)
O2 S1 C11 106.9(2)
N1 S1 C11 108.6(2)
O4 S2 O3 119.71(19)
O4 S2 N2 106.53(17)
O3 S2 N2 107.30(18)
O4 S2 C18 108.18(18)
O3 S2 C18 106.87(18)
N2 S2 C18 107.75(18)
C3 N1 C2 110.6(3)
C3 N1 S1 121.5(3)
C2 N1 S1 120.0(3)
C8 N2 C9 110.8(3)
C8 N2 S2 118.7(3)
C9 N2 S2 119.6(3)
C10 C1 C2 128.0(4)
C10 C1 C4 121.7(4)
C2 C1 C4 110.4(4)
N1 C2 C1 102.2(4)
N1 C2 H2A 111.3
C1 C2 H2A 111.3
N1 C2 H2B 111.3
C1 C2 H2B 111.3
H2A C2 H2B 109.2
N1 C3 C4 105.4(4)
N1 C3 H3A 110.7
C4 C3 H3A 110.7
N1 C3 H3B 110.7
C4 C3 H3B 110.7
H3A C3 H3B 108.8
C5 C4 C3 127.6(5)
C5 C4 C1 114.4(5)
C3 C4 C1 102.8(4)
C5 C4 H4A 103.0
C3 C4 H4A 103.0
C1 C4 H4A 103.0
C4 C5 C6 118.1(5)
C4 C5 H5A 107.8
C6 C5 H5A 107.8
C4 C5 H5B 107.8
C6 C5 H5B 107.8
H5A C5 H5B 107.1
C5 C6 C7 111.4(4)
C5 C6 H6A 109.3
C7 C6 H6A 109.3
C5 C6 H6B 109.3
C7 C6 H6B 109.3
H6A C6 H6B 108.0
C6 C7 C8 120.0(4)
C6 C7 C10 112.9(4)
C8 C7 C10 101.3(4)
C6 C7 H7A 107.3
C8 C7 H7A 107.3
C10 C7 H7A 107.3
N2 C8 C7 103.5(4)
N2 C8 H8A 111.1
C7 C8 H8A 111.1
N2 C8 H8B 111.1
C7 C8 H8B 111.1
H8A C8 H8B 109.0
N2 C9 C10 102.3(3)
N2 C9 H9A 111.3
C10 C9 H9A 111.3
N2 C9 H9B 111.3
C10 C9 H9B 111.3
H9A C9 H9B 109.2
C1 C10 C9 127.4(4)
C1 C10 C7 122.5(4)
C9 C10 C7 110.0(4)
C12 C11 C16 119.8(5)
C12 C11 S1 119.7(4)
C16 C11 S1 120.4(3)
C13 C12 C11 119.3(4)
C13 C12 H12A 120.4
C11 C12 H12A 120.4
C12 C13 C14 121.9(4)
C12 C13 H13A 119.0
C14 C13 H13A 119.0
C13 C14 C15 118.0(5)
C13 C14 C17 121.6(5)
C15 C14 C17 120.4(5)
C16 C15 C14 121.1(4)
C16 C15 H15A 119.5
C14 C15 H15A 119.5
C15 C16 C11 119.8(4)
C15 C16 H16A 120.1
C11 C16 H16A 120.1
C14 C17 H17A 109.5
C14 C17 H17B 109.5
H17A C17 H17B 109.5
C14 C17 H17C 109.5
H17A C17 H17C 109.5
H17B C17 H17C 109.5
C19 C18 C23 120.4(4)
C19 C18 S2 119.7(3)
C23 C18 S2 119.9(3)
C18 C19 C20 119.3(4)
C18 C19 H19A 120.3
C20 C19 H19A 120.3
C21 C20 C19 121.3(4)
C21 C20 H20A 119.4
C19 C20 H20A 119.4
C20 C21 C22 118.4(4)
C20 C21 C24 120.9(4)
C22 C21 C24 120.7(4)
C23 C22 C21 121.3(4)
C23 C22 H22A 119.4
C21 C22 H22A 119.4
C22 C23 C18 119.3(4)
C22 C23 H23A 120.3
C18 C23 H23A 120.3
C21 C24 H24A 109.5
C21 C24 H24B 109.5
H24A C24 H24B 109.5
C21 C24 H24C 109.5
H24A C24 H24C 109.5
H24B C24 H24C 109.5

loop_
_geom_bond_atom_site_label_1
_geom_bond_atom_site_label_2
_geom_bond_distance
S1 O1 1.438(3)
S1 O2 1.441(3)
S1 N1 1.625(4)
S1 C11 1.775(5)
S2 O4 1.429(3)
S2 O3 1.440(3)
S2 N2 1.638(3)
S2 C18 1.782(4)
N1 C3 1.469(6)
N1 C2 1.495(5)
N2 C8 1.490(5)
N2 C9 1.492(5)
C1 C10 1.331(6)
C1 C2 1.502(7)
C1 C4 1.518(7)
C2 H2A 0.9900
C2 H2B 0.9900
C3 C4 1.490(6)
C3 H3A 0.9900
C3 H3B 0.9900
C4 C5 1.409(7)
C4 H4A 1.0000
C5 C6 1.501(7)
C5 H5A 0.9900
C5 H5B 0.9900
C6 C7 1.515(6)
C6 H6A 0.9900
C6 H6B 0.9900
C7 C8 1.515(6)
C7 C10 1.530(7)
C7 H7A 1.0000
C8 H8A 0.9900
C8 H8B 0.9900
C9 C10 1.496(6)
C9 H9A 0.9900
C9 H9B 0.9900
C11 C12 1.396(6)
C11 C16 1.399(6)
C12 C13 1.383(7)
C12 H12A 0.9500
C13 C14 1.395(7)
C13 H13A 0.9500
C14 C15 1.396(6)
C14 C17 1.501(7)
C15 C16 1.388(7)
C15 H15A 0.9500
C16 H16A 0.9500
C17 H17A 0.9800
C17 H17B 0.9800
C17 H17C 0.9800
C18 C19 1.385(5)
C18 C23 1.397(6)
C19 C20 1.391(6)
C19 H19A 0.9500
C20 C21 1.389(6)
C20 H20A 0.9500
C21 C22 1.396(6)
C21 C24 1.526(6)
C22 C23 1.382(6)
C22 H22A 0.9500
C23 H23A 0.9500
C24 H24A 0.9800
C24 H24B 0.9800
C24 H24C 0.9800

loop_
_geom_torsion_atom_site_label_1
_geom_torsion_atom_site_label_2
_geom_torsion_atom_site_label_3
_geom_torsion_atom_site_label_4
_geom_torsion
O1 S1 N1 C3 -42.6(4)
O2 S1 N1 C3 -171.5(4)
C11 S1 N1 C3 73.4(4)
O1 S1 N1 C2 171.2(4)
O2 S1 N1 C2 42.3(5)
C11 S1 N1 C2 -72.8(4)
O4 S2 N2 C8 170.3(3)
O3 S2 N2 C8 -60.3(3)
C18 S2 N2 C8 54.4(3)
O4 S2 N2 C9 29.3(3)
O3 S2 N2 C9 158.7(3)
C18 S2 N2 C9 -86.6(3)
C3 N1 C2 C1 12.2(6)
S1 N1 C2 C1 161.8(4)
C10 C1 C2 N1 -172.1(5)
C4 C1 C2 N1 6.8(6)
C2 N1 C3 C4 -26.8(6)
S1 N1 C3 C4 -175.9(4)
N1 C3 C4 C5 164.1(6)
N1 C3 C4 C1 28.9(6)
C10 C1 C4 C5 14.4(9)
C2 C1 C4 C5 -164.6(6)
C10 C1 C4 C3 156.5(5)
C2 C1 C4 C3 -22.5(6)
C3 C4 C5 C6 -168.8(6)
C1 C4 C5 C6 -37.8(8)
C4 C5 C6 C7 51.4(7)
C5 C6 C7 C8 -158.4(5)
C5 C6 C7 C10 -39.1(6)
C9 N2 C8 C7 -28.8(5)
S2 N2 C8 C7 -172.9(3)
C6 C7 C8 N2 158.7(4)
C10 C7 C8 N2 33.8(5)
C8 N2 C9 C10 10.2(4)
S2 N2 C9 C10 154.0(3)
C2 C1 C10 C9 -8.9(9)
C4 C1 C10 C9 172.2(5)
C2 C1 C10 C7 172.8(5)
C4 C1 C10 C7 -6.0(8)
N2 C9 C10 C1 -165.9(5)
N2 C9 C10 C7 12.5(5)
C6 C7 C10 C1 19.4(7)
C8 C7 C10 C1 149.0(5)
C6 C7 C10 C9 -159.1(4)
C8 C7 C10 C9 -29.5(5)
O1 S1 C11 C12 -167.6(3)
O2 S1 C11 C12 -37.2(4)
N1 S1 C11 C12 78.0(4)
O1 S1 C11 C16 12.8(4)
O2 S1 C11 C16 143.1(3)
N1 S1 C11 C16 -101.7(3)
C16 C11 C12 C13 0.8(6)
S1 C11 C12 C13 -178.9(3)
C11 C12 C13 C14 -1.5(6)
C12 C13 C14 C15 0.9(6)
C12 C13 C14 C17 -178.5(4)
C13 C14 C15 C16 0.4(6)
C17 C14 C15 C16 179.8(4)
C14 C15 C16 C11 -1.0(6)
C12 C11 C16 C15 0.4(6)
S1 C11 C16 C15 -179.9(3)
O4 S2 C18 C19 130.5(3)
O3 S2 C18 C19 0.4(4)
N2 S2 C18 C19 -114.7(3)
O4 S2 C18 C23 -49.5(4)
O3 S2 C18 C23 -179.6(3)
N2 S2 C18 C23 65.4(4)
C23 C18 C19 C20 0.9(6)
S2 C18 C19 C20 -179.1(3)
C18 C19 C20 C21 -1.1(6)
C19 C20 C21 C22 -0.2(6)
C19 C20 C21 C24 179.7(4)
C20 C21 C22 C23 1.7(6)
C24 C21 C22 C23 -178.2(4)
C21 C22 C23 C18 -1.9(6)
C19 C18 C23 C22 0.6(6)
S2 C18 C23 C22 -179.4(3)
